data_4130813
loop_
_publ_author_name
'Lyu, Hairong'
'Quan, Yangjian'
'Xie, Zuowei'

_publ_section_title
;
 Transition Metal Catalyzed Direct Amination of the Cage B(4)-H Bond in
 o-Carboranes: Synthesis of Tertiary, Secondary, and Primary o-Carboranyl
 Amines.
;
_journal_issue 39
_journal_name_full 'Journal of the American Chemical Society'
_journal_page_first 12727
_journal_page_last 12730
_journal_paper_doi 10.1021/jacs.6b07086
_journal_volume 138
_journal_year 2016
_chemical_formula_sum 'C10 H21 B10 N O3 S'
_chemical_formula_weight 343.44
_space_group_crystal_system monoclinic
_space_group_IT_number 15
_space_group_name_Hall '-C 2yc'
_space_group_name_H-M_alt 'C 1 2/c 1'
_atom_sites_solution_hydrogens geom
_audit_creation_method SHELXL-2014/6
_cell_angle_alpha 90
_cell_angle_beta 101.1045(13)
_cell_angle_gamma 90
_cell_formula_units_Z 8
_cell_length_a 25.0743(11)
_cell_length_b 7.4905(3)
_cell_length_c 19.9945(9)
_cell_measurement_reflns_used 358
_cell_measurement_temperature 300(2)
_cell_measurement_theta_max 15
_cell_measurement_theta_min 15
_cell_volume 3685.0(3)
_computing_cell_refinement 'BRUKER D8VENTURE DIFFRACTOMETER'
_computing_data_collection 'BRUKER D8VENTURE DIFFRACTOMETER'
_computing_data_reduction 'BRUKER D8VENTURE DIFFRACTOMETER'
_computing_molecular_graphics 'BRUKER SHELXTL'
_computing_publication_material 'BRUKER SHELXTL'
_computing_structure_refinement 'SHELXL-2014/6 (Sheldrick, 2014)'
_diffrn_ambient_temperature 300(2)
_diffrn_measured_fraction_theta_full 0.995
_diffrn_measured_fraction_theta_max 0.995
_diffrn_measurement_device_type 'BRUKER D8VENTURE DIFFRACTOMETER'
_diffrn_measurement_method 'PHI & OMEGA SCAN'
_diffrn_radiation_type MoK\a
_diffrn_radiation_wavelength 0.71073
_diffrn_reflns_av_R_equivalents 0.0331
_diffrn_reflns_av_unetI/netI 0.0155
_diffrn_reflns_Laue_measured_fraction_full 0.995
_diffrn_reflns_Laue_measured_fraction_max 0.995
_diffrn_reflns_limit_h_max 30
_diffrn_reflns_limit_h_min -30
_diffrn_reflns_limit_k_max 8
_diffrn_reflns_limit_k_min -8
_diffrn_reflns_limit_l_max 24
_diffrn_reflns_limit_l_min -24
_diffrn_reflns_number 40029
_diffrn_reflns_point_group_measured_fraction_full 0.995
_diffrn_reflns_point_group_measured_fraction_max 0.995
_diffrn_reflns_theta_full 25.242
_diffrn_reflns_theta_max 25.250
_diffrn_reflns_theta_min 2.843
_exptl_absorpt_coefficient_mu 0.183
_exptl_absorpt_correction_T_max 0.7456
_exptl_absorpt_correction_T_min 0.6431
_exptl_absorpt_correction_type multi-scan
_exptl_crystal_colour colourless
_exptl_crystal_density_diffrn 1.238
_exptl_crystal_description block
_exptl_crystal_F_000 1424
_exptl_crystal_size_max 0.500
_exptl_crystal_size_mid 0.400
_exptl_crystal_size_min 0.300
_refine_diff_density_max 0.889
_refine_diff_density_min -0.553
_refine_diff_density_rms 0.072
_refine_ls_extinction_method none
_refine_ls_goodness_of_fit_ref 1.058
_refine_ls_hydrogen_treatment constr
_refine_ls_matrix_type full
_refine_ls_number_parameters 226
_refine_ls_number_reflns 3298
_refine_ls_number_restraints 0
_refine_ls_restrained_S_all 1.058
_refine_ls_R_factor_all 0.1048
_refine_ls_R_factor_gt 0.0922
_refine_ls_shift/su_max 0.006
_refine_ls_shift/su_mean 0.000
_refine_ls_structure_factor_coef Fsqd
_refine_ls_weighting_details 'w=1/[\s^2^(Fo^2^)+(0.1507P)^2^+10.5033P] where P=(Fo^2^+2Fc^2^)/3'
_refine_ls_weighting_scheme calc
_refine_ls_wR_factor_gt 0.2578
_refine_ls_wR_factor_ref 0.2747
_reflns_Friedel_coverage 0.000
_reflns_number_gt 2771
_reflns_number_total 3298
_reflns_threshold_expression 'I > 2\s(I)'
_cod_data_source_file ja6b07086_si_002.cif
_cod_data_source_block 5K
_cod_original_sg_symbol_H-M 'C 2/c'
_cod_database_code 4130813
_shelx_space_group_comment
;
The symmetry employed for this shelxl refinement is uniquely defined
by the following loop, which should always be used as a source of
symmetry information in preference to the above space-group names.
They are only intended as comments.
;
_shelx_estimated_absorpt_t_min 0.914
_shelx_estimated_absorpt_t_max 0.947
_shelxl_version_number 2014/6

loop_
_space_group_symop_operation_xyz
'x, y, z'
'-x, y, -z+1/2'
'x+1/2, y+1/2, z'
'-x+1/2, y+1/2, -z+1/2'
'-x, -y, -z'
'x, -y, z-1/2'
'-x+1/2, -y+1/2, -z'
'x+1/2, -y+1/2, z-1/2'

loop_
_atom_site_label
_atom_site_type_symbol
_atom_site_fract_x
_atom_site_fract_y
_atom_site_fract_z
_atom_site_U_iso_or_equiv
_atom_site_adp_type
_atom_site_occupancy
_atom_site_site_symmetry_order
_atom_site_calc_flag
_atom_site_refinement_flags_posn
_atom_site_refinement_flags_adp
S1 S 0.29594(4) 0.13437(13) 0.22009(5) 0.0541(4) Uani 1 1 d . .
O1 O 0.24746(12) 0.1813(4) 0.17306(15) 0.0696(9) Uani 1 1 d . .
O2 O 0.31286(14) -0.0476(4) 0.22158(16) 0.0717(9) Uani 1 1 d . .
O3 O 0.4616(2) 0.6347(8) 0.1634(3) 0.1276(18) Uani 1 1 d . .
N1 N 0.28566(12) 0.1885(4) 0.29451(15) 0.0513(8) Uani 1 1 d . .
H1B H 0.2547 0.2357 0.2963 0.062 Uiso 1 1 calc R U
B3 B 0.3380(2) -0.0415(6) 0.3948(2) 0.0621(12) Uani 1 1 d . .
H3 H 0.3203 -0.1561 0.3638 0.075 Uiso 1 1 calc R U
B4 B 0.32390(17) 0.1654(6) 0.3599(2) 0.0505(10) Uani 1 1 d . .
B5 B 0.3206(2) 0.2914(8) 0.4337(3) 0.0752(15) Uani 1 1 d . .
H5 H 0.2932 0.4071 0.4307 0.090 Uiso 1 1 calc R U
B6 B 0.3337(3) 0.1518(9) 0.5062(3) 0.0798(17) Uani 1 1 d . .
H6 H 0.3149 0.1731 0.5509 0.096 Uiso 1 1 calc R U
B7 B 0.4010(3) -0.0627(11) 0.4441(3) 0.097(2) Uani 1 1 d . .
H7 H 0.4261 -0.1839 0.4473 0.116 Uiso 1 1 calc R U
B8 B 0.3889(3) 0.0748(14) 0.3707(3) 0.113(3) Uani 1 1 d . .
H8 H 0.4068 0.0444 0.3259 0.136 Uiso 1 1 calc R U
B9 B 0.3796(3) 0.2954(10) 0.3979(3) 0.096(2) Uani 1 1 d . .
H9 H 0.3919 0.4142 0.3723 0.116 Uiso 1 1 calc R U
B10 B 0.3849(3) 0.2890(8) 0.4875(4) 0.103(3) Uani 1 1 d . .
H10 H 0.4000 0.4043 0.5198 0.124 Uiso 1 1 calc R U
B11 B 0.4003(2) 0.0732(8) 0.5145(3) 0.0709(14) Uani 1 1 d . .
H11 H 0.4261 0.0463 0.5645 0.085 Uiso 1 1 calc R U
B12 B 0.4281(2) 0.1510(15) 0.4475(4) 0.125(4) Uani 1 1 d . .
H12 H 0.4720 0.1734 0.4527 0.150 Uiso 1 1 calc R U
C1 C 0.2962(2) 0.0761(8) 0.4295(3) 0.0863(15) Uani 1 1 d . .
H1 H 0.2526 0.0464 0.4233 0.104 Uiso 1 1 calc R U
C2 C 0.3456(2) -0.0482(6) 0.4772(2) 0.0723(13) Uani 1 1 d . .
C11 C 0.3275(3) -0.2175(9) 0.5086(3) 0.118(2) Uani 1 1 d . .
H11A H 0.3340 -0.2053 0.5573 0.177 Uiso 1 1 calc R U
H11B H 0.2895 -0.2366 0.4918 0.177 Uiso 1 1 calc R U
H11C H 0.3477 -0.3174 0.4966 0.177 Uiso 1 1 calc R U
C12 C 0.34857(16) 0.2692(6) 0.20388(18) 0.0556(10) Uani 1 1 d . .
C13 C 0.3414(2) 0.4546(6) 0.2063(3) 0.0724(12) Uani 1 1 d . .
H13A H 0.3096 0.5005 0.2172 0.087 Uiso 1 1 calc R U
C14 C 0.3802(3) 0.5676(8) 0.1931(3) 0.0877(15) Uani 1 1 d . .
H14A H 0.3753 0.6903 0.1954 0.105 Uiso 1 1 calc R U
C15 C 0.4253(3) 0.5028(9) 0.1768(2) 0.0835(15) Uani 1 1 d . .
C16 C 0.4349(2) 0.3188(10) 0.1742(3) 0.0934(19) Uani 1 1 d . .
H16A H 0.4669 0.2759 0.1632 0.112 Uiso 1 1 calc R U
C17 C 0.3952(2) 0.2007(8) 0.1887(2) 0.0747(13) Uani 1 1 d . .
H17A H 0.4006 0.0779 0.1878 0.090 Uiso 1 1 calc R U
C18 C 0.5061(3) 0.5810(18) 0.1447(5) 0.176(5) Uani 1 1 d . .
H18A H 0.5274 0.6828 0.1370 0.264 Uiso 1 1 calc R U
H18B H 0.5266 0.5079 0.1799 0.264 Uiso 1 1 calc R U
H18C H 0.4969 0.5130 0.1034 0.264 Uiso 1 1 calc R U

loop_
_atom_site_aniso_label
_atom_site_aniso_U_11
_atom_site_aniso_U_22
_atom_site_aniso_U_33
_atom_site_aniso_U_23
_atom_site_aniso_U_13
_atom_site_aniso_U_12
S1 0.0638(7) 0.0524(6) 0.0431(6) -0.0009(4) 0.0029(4) -0.0020(4)
O1 0.0716(19) 0.078(2) 0.0504(16) 0.0001(14) -0.0110(13) -0.0056(15)
O2 0.094(2) 0.0529(18) 0.0691(19) -0.0034(14) 0.0166(16) 0.0043(16)
O3 0.108(3) 0.175(5) 0.109(3) 0.013(3) 0.044(3) -0.030(3)
N1 0.0488(16) 0.0608(19) 0.0426(16) 0.0029(14) 0.0045(13) 0.0057(14)
B3 0.087(3) 0.051(3) 0.039(2) -0.0021(18) -0.011(2) 0.006(2)
B4 0.049(2) 0.053(2) 0.046(2) 0.0023(18) 0.0009(17) 0.0014(18)
B5 0.090(4) 0.065(3) 0.061(3) -0.008(2) -0.008(3) 0.023(3)
B6 0.088(4) 0.102(5) 0.046(3) -0.006(3) 0.004(3) 0.021(3)
B7 0.110(5) 0.115(5) 0.057(3) 0.005(3) -0.003(3) 0.056(4)
B8 0.073(4) 0.219(9) 0.050(3) 0.026(4) 0.016(3) 0.072(5)
B9 0.078(4) 0.109(5) 0.084(4) 0.040(4) -0.027(3) -0.039(4)
B10 0.141(6) 0.061(3) 0.079(4) 0.002(3) -0.048(4) -0.018(4)
B11 0.075(3) 0.077(3) 0.052(3) 0.003(2) -0.010(2) 0.001(3)
B12 0.045(3) 0.242(12) 0.080(4) 0.064(6) -0.009(3) -0.011(4)
C1 0.089(3) 0.106(4) 0.057(3) 0.009(3) -0.003(2) -0.013(3)
C2 0.094(3) 0.070(3) 0.045(2) 0.0046(19) -0.007(2) -0.005(2)
C11 0.170(6) 0.080(4) 0.087(4) 0.023(3) -0.019(4) -0.025(4)
C12 0.063(2) 0.064(2) 0.0394(18) 0.0003(16) 0.0082(16) -0.0009(19)
C13 0.079(3) 0.063(3) 0.076(3) 0.012(2) 0.017(2) -0.001(2)
C14 0.101(4) 0.078(3) 0.089(4) 0.008(3) 0.029(3) -0.012(3)
C15 0.099(4) 0.098(4) 0.054(3) -0.003(3) 0.015(2) -0.029(3)
C16 0.073(3) 0.153(6) 0.060(3) -0.013(3) 0.027(2) 0.003(3)
C17 0.084(3) 0.089(3) 0.054(2) -0.014(2) 0.022(2) -0.003(3)
C18 0.070(4) 0.315(15) 0.136(8) 0.020(8) 0.003(4) 0.010(6)

loop_
_atom_type_symbol
_atom_type_description
_atom_type_scat_dispersion_real
_atom_type_scat_dispersion_imag
_atom_type_scat_source
C C 0.0033 0.0016 'International Tables Vol C Tables 4.2.6.8 and 6.1.1.4'
H H 0.0000 0.0000 'International Tables Vol C Tables 4.2.6.8 and 6.1.1.4'
B B 0.0013 0.0007 'International Tables Vol C Tables 4.2.6.8 and 6.1.1.4'
N N 0.0061 0.0033 'International Tables Vol C Tables 4.2.6.8 and 6.1.1.4'
O O 0.0106 0.0060 'International Tables Vol C Tables 4.2.6.8 and 6.1.1.4'
S S 0.1246 0.1234 'International Tables Vol C Tables 4.2.6.8 and 6.1.1.4'

loop_
_geom_angle_atom_site_label_1
_geom_angle_atom_site_label_2
_geom_angle_atom_site_label_3
_geom_angle
O2 S1 O1 117.4(2)
O2 S1 N1 108.73(18)
O1 S1 N1 106.19(18)
O2 S1 C12 109.0(2)
O1 S1 C12 108.30(19)
N1 S1 C12 106.73(18)
C18 O3 C15 117.3(8)
B4 N1 S1 126.7(3)
C1 B3 C2 62.7(3)
C1 B3 B8 115.3(4)
C2 B3 B8 111.0(4)
C1 B3 B7 114.0(4)
C2 B3 B7 59.6(3)
B8 B3 B7 62.9(4)
C1 B3 B4 65.3(3)
C2 B3 B4 114.6(4)
B8 B3 B4 61.6(3)
B7 B3 B4 114.6(4)
N1 B4 B3 121.1(3)
N1 B4 B8 126.0(4)
B3 B4 B8 58.7(4)
N1 B4 B9 130.3(4)
B3 B4 B9 104.0(3)
B8 B4 B9 60.9(4)
N1 B4 B5 123.4(3)
B3 B4 B5 100.6(3)
B8 B4 B5 107.4(4)
B9 B4 B5 60.1(4)
N1 B4 C1 116.6(3)
B3 B4 C1 55.1(3)
B8 B4 C1 104.6(4)
B9 B4 C1 105.4(4)
B5 B4 C1 57.7(3)
C1 B5 B10 107.2(4)
C1 B5 B9 108.3(4)
B10 B5 B9 60.4(4)
C1 B5 B6 59.6(3)
B10 B5 B6 59.2(4)
B9 B5 B6 107.8(4)
C1 B5 B4 62.1(3)
B10 B5 B4 108.7(4)
B9 B5 B4 59.5(3)
B6 B5 B4 109.7(4)
C2 B6 C1 59.8(3)
C2 B6 B10 105.7(5)
C1 B6 B10 107.5(4)
C2 B6 B11 59.7(3)
C1 B6 B11 108.7(4)
B10 B6 B11 59.2(4)
C2 B6 B5 105.5(4)
C1 B6 B5 58.9(3)
B10 B6 B5 60.2(4)
B11 B6 B5 107.5(4)
C2 B7 B3 57.8(3)
C2 B7 B12 106.0(5)
B3 B7 B12 104.5(4)
C2 B7 B11 59.8(3)
B3 B7 B11 105.1(4)
B12 B7 B11 59.6(4)
C2 B7 B8 105.7(4)
B3 B7 B8 58.2(4)
B12 B7 B8 60.0(5)
B11 B7 B8 107.7(5)
B3 B8 B4 59.7(3)
B3 B8 B12 104.2(4)
B4 B8 B12 109.6(5)
B3 B8 B9 104.0(4)
B4 B8 B9 59.9(3)
B12 B8 B9 60.7(5)
B3 B8 B7 58.8(4)
B4 B8 B7 109.6(4)
B12 B8 B7 59.0(4)
B9 B8 B7 107.4(5)
B4 B9 B5 60.4(3)
B4 B9 B8 59.2(3)
B5 B9 B8 106.3(4)
B4 B9 B10 108.8(4)
B5 B9 B10 59.7(4)
B8 B9 B10 107.3(4)
B4 B9 B12 107.8(5)
B5 B9 B12 107.5(4)
B8 B9 B12 59.2(5)
B10 B9 B12 60.7(4)
B11 B10 B6 60.6(4)
B11 B10 B5 109.0(4)
B6 B10 B5 60.6(4)
B11 B10 B9 108.1(5)
B6 B10 B9 108.5(4)
B5 B10 B9 59.9(3)
B11 B10 B12 58.8(4)
B6 B10 B12 106.8(5)
B5 B10 B12 107.1(4)
B9 B10 B12 59.9(4)
C2 B11 B10 104.6(4)
C2 B11 B12 104.7(4)
B10 B11 B12 62.6(5)
C2 B11 B7 57.6(4)
B10 B11 B7 109.4(4)
B12 B11 B7 60.0(5)
C2 B11 B6 57.4(3)
B10 B11 B6 60.2(4)
B12 B11 B6 109.5(4)
B7 B11 B6 106.2(4)
B11 B12 B7 60.4(4)
B11 B12 B8 109.2(5)
B7 B12 B8 61.0(5)
B11 B12 B9 107.6(5)
B7 B12 B9 108.6(4)
B8 B12 B9 60.2(4)
B11 B12 B10 58.6(4)
B7 B12 B10 106.5(5)
B8 B12 B10 107.1(4)
B9 B12 B10 59.5(5)
B3 C1 C2 58.6(3)
B3 C1 B5 106.1(4)
C2 C1 B5 105.9(4)
B3 C1 B6 105.7(4)
C2 C1 B6 57.8(3)
B5 C1 B6 61.5(3)
B3 C1 B4 59.6(3)
C2 C1 B4 107.0(4)
B5 C1 B4 60.2(3)
B6 C1 B4 109.8(4)
C11 C2 B3 117.3(4)
C11 C2 B6 121.5(5)
B3 C2 B6 109.5(4)
C11 C2 B7 116.7(5)
B3 C2 B7 62.5(3)
B6 C2 B7 114.9(5)
C11 C2 C1 116.7(5)
B3 C2 C1 58.6(3)
B6 C2 C1 62.4(3)
B7 C2 C1 113.0(4)
C11 C2 B11 123.0(4)
B3 C2 B11 110.9(4)
B6 C2 B11 62.9(3)
B7 C2 B11 62.6(4)
C1 C2 B11 113.3(4)
C17 C12 C13 120.2(4)
C17 C12 S1 122.4(4)
C13 C12 S1 117.4(3)
C14 C13 C12 120.6(5)
C15 C14 C13 119.9(6)
C14 C15 C16 121.8(5)
C14 C15 O3 113.8(6)
C16 C15 O3 124.3(6)
C15 C16 C17 118.7(5)
C12 C17 C16 118.7(5)

loop_
_geom_bond_atom_site_label_1
_geom_bond_atom_site_label_2
_geom_bond_distance
S1 O2 1.427(3)
S1 O1 1.430(3)
S1 N1 1.610(3)
S1 C12 1.741(4)
O3 C18 1.306(9)
O3 C15 1.403(7)
N1 B4 1.475(5)
B3 C1 1.624(8)
B3 C2 1.624(6)
B3 B8 1.691(10)
B3 B7 1.701(8)
B3 B4 1.708(6)
B4 B8 1.740(7)
B4 B9 1.751(7)
B4 B5 1.767(7)
B4 C1 1.799(7)
B5 C1 1.722(8)
B5 B10 1.758(8)
B5 B9 1.762(10)
B5 B6 1.766(8)
B6 C2 1.654(8)
B6 C1 1.733(8)
B6 B10 1.740(11)
B6 B11 1.747(8)
B7 C2 1.655(9)
B7 B12 1.735(13)
B7 B11 1.741(9)
B7 B8 1.771(9)
B8 B12 1.752(11)
B8 B9 1.770(12)
B9 B10 1.771(10)
B9 B12 1.779(10)
B10 B11 1.724(8)
B10 B12 1.793(13)
B11 C2 1.695(7)
B11 B12 1.727(9)
C1 C2 1.690(7)
C2 C11 1.522(8)
C12 C17 1.364(6)
C12 C13 1.403(6)
C13 C14 1.355(7)
C14 C15 1.327(8)
C15 C16 1.402(9)
C16 C17 1.402(8)
